data_4122931
loop_
_publ_author_name
'Wu, Yen-Ku'
'Dunbar, Christine R.'
'McDonald, Robert'
'Ferguson, Michael J.'
'West, F. G.'

_publ_section_title
;
 Experimental and Computational Studies on Interrupted Nazarov Reactions:
 Exploration of Umpolung Reactivity at the \a-Carbon of Cyclopentanones.
;
_journal_issue 42
_journal_name_full 'Journal of the American Chemical Society'
_journal_page_first 14903
_journal_page_last 14911
_journal_paper_doi 10.1021/ja507638r
_journal_volume 136
_journal_year 2014
_chemical_formula_moiety 'C34 H31 N O'
_chemical_formula_sum 'C34 H31 N O'
_chemical_formula_weight 469.60
_chemical_name_systematic
; 
 ? 
;
_space_group_IT_number 15
_symmetry_cell_setting monoclinic
_symmetry_space_group_name_Hall '-C 2yc'
_symmetry_space_group_name_H-M 'C 1 2/c 1'
_atom_sites_solution_hydrogens geom
_atom_sites_solution_primary direct
_atom_sites_solution_secondary difmap
_audit_creation_method SHELXL-97
_cell_angle_alpha 90.00
_cell_angle_beta 114.4410(10)
_cell_angle_gamma 90.00
_cell_formula_units_Z 8
_cell_length_a 29.7494(13)
_cell_length_b 11.8562(5)
_cell_length_c 16.1391(7)
_cell_measurement_reflns_used 3892
_cell_measurement_temperature 173(2)
_cell_measurement_theta_max 20.75
_cell_measurement_theta_min 2.51
_cell_volume 5182.4(4)
_computing_cell_refinement 'Bruker SAINT'
_computing_data_collection 'Bruker APEX2'
_computing_data_reduction 'Bruker SAINT'
_computing_molecular_graphics 'Bruker SHELXTL'
_computing_publication_material 'Bruker SHELXTL'
_computing_structure_refinement 'SHELXL-97 (Sheldrick, 2008)'
_computing_structure_solution 'SHELXD (Schneider & Sheldrick, 2002)'
_diffrn_ambient_temperature 173(2)
_diffrn_measured_fraction_theta_full 1.000
_diffrn_measured_fraction_theta_max 1.000
_diffrn_measurement_device_type 'Bruker APEX-II CCD'
_diffrn_measurement_method '\w scans'
_diffrn_radiation_monochromator graphite
_diffrn_radiation_source 'fine-focus sealed tube'
_diffrn_radiation_type MoK\a
_diffrn_radiation_wavelength 0.71073
_diffrn_reflns_av_R_equivalents 0.0546
_diffrn_reflns_av_sigmaI/netI 0.0391
_diffrn_reflns_limit_h_max 37
_diffrn_reflns_limit_h_min -37
_diffrn_reflns_limit_k_max 14
_diffrn_reflns_limit_k_min -14
_diffrn_reflns_limit_l_max 20
_diffrn_reflns_limit_l_min -20
_diffrn_reflns_number 20541
_diffrn_reflns_theta_full 26.46
_diffrn_reflns_theta_max 26.46
_diffrn_reflns_theta_min 1.50
_exptl_absorpt_coefficient_mu 0.071
_exptl_absorpt_correction_T_max 1.0000
_exptl_absorpt_correction_T_min 0.9464
_exptl_absorpt_correction_type numerical
_exptl_absorpt_process_details 'SADABS (Sheldrick, 2008)'
_exptl_crystal_colour colourless
_exptl_crystal_density_diffrn 1.204
_exptl_crystal_density_method 'not measured'
_exptl_crystal_description plate
_exptl_crystal_F_000 2000
_exptl_crystal_size_max 0.28
_exptl_crystal_size_mid 0.23
_exptl_crystal_size_min 0.09
_refine_diff_density_max 0.140
_refine_diff_density_min -0.206
_refine_diff_density_rms 0.041
_refine_ls_extinction_method none
_refine_ls_goodness_of_fit_ref 1.024
_refine_ls_hydrogen_treatment constr
_refine_ls_matrix_type full
_refine_ls_number_parameters 327
_refine_ls_number_reflns 5355
_refine_ls_number_restraints 0
_refine_ls_restrained_S_all 1.024
_refine_ls_R_factor_all 0.0779
_refine_ls_R_factor_gt 0.0440
_refine_ls_shift/su_max 0.001
_refine_ls_shift/su_mean 0.000
_refine_ls_structure_factor_coef Fsqd
_refine_ls_weighting_details 'calc w=1/[\s^2^(Fo^2^)+(0.0498P)^2^+1.4878P] where P=(Fo^2^+2Fc^2^)/3'
_refine_ls_weighting_scheme calc
_refine_ls_wR_factor_gt 0.0984
_refine_ls_wR_factor_ref 0.1163
_reflns_number_gt 3546
_reflns_number_total 5355
_reflns_threshold_expression I>2\s(I)
_cod_data_source_file ja507638r_si_001.cif
_cod_data_source_block 16c
_cod_depositor_comments
;
The following automatic conversions were performed:

'_symmetry_cell_setting' value 'Monoclinic' changed to 'monoclinic'
according to
/usr/data/users/saulius/crontab/automatic-downloads/current/ACS/lib/dictionaries/cif_core.dic
dictionary named 'cif_core.dic' version 2.4.2 from 2011-04-26.

Automatic conversion script
Id: cif_fix_values 2827 2014-09-09 07:05:25Z andrius 
;
_cod_original_sg_symbol_H-M C2/c
_cod_database_code 4122931
_shelxl_version_number 2008-4

loop_
_symmetry_equiv_pos_as_xyz
'x, y, z'
'-x, y, -z+1/2'
'x+1/2, y+1/2, z'
'-x+1/2, y+1/2, -z+1/2'
'-x, -y, -z'
'x, -y, z-1/2'
'-x+1/2, -y+1/2, -z'
'x+1/2, -y+1/2, z-1/2'

loop_
_atom_site_label
_atom_site_type_symbol
_atom_site_fract_x
_atom_site_fract_y
_atom_site_fract_z
_atom_site_U_iso_or_equiv
_atom_site_adp_type
_atom_site_occupancy
_atom_site_symmetry_multiplicity
_atom_site_calc_flag
_atom_site_refinement_flags
O O 0.48293(4) 0.34280(10) 0.43464(9) 0.0468(3) Uani 1 1 d .
N N 0.44981(5) -0.02359(11) 0.54507(9) 0.0335(3) Uani 1 1 d .
C1 C 0.44139(6) 0.34797(13) 0.43114(11) 0.0342(4) Uani 1 1 d .
C2 C 0.42293(6) 0.28003(13) 0.49185(11) 0.0314(4) Uani 1 1 d .
C3 C 0.36606(6) 0.30456(13) 0.44669(11) 0.0300(4) Uani 1 1 d .
H3 H 0.3514 0.2517 0.3939 0.036 Uiso 1 1 calc R
C4 C 0.36134(6) 0.42445(13) 0.40629(11) 0.0325(4) Uani 1 1 d .
H4 H 0.3706 0.4804 0.4571 0.039 Uiso 1 1 calc R
C5 C 0.40124(6) 0.42585(14) 0.36888(12) 0.0356(4) Uani 1 1 d .
H5 H 0.3866 0.3894 0.3075 0.043 Uiso 1 1 calc R
C6 C 0.41960(7) 0.54187(15) 0.35667(14) 0.0501(5) Uani 1 1 d .
H6A H 0.4443 0.5336 0.3316 0.060 Uiso 1 1 calc R
H6B H 0.4345 0.5801 0.4157 0.060 Uiso 1 1 calc R
H6C H 0.3918 0.5867 0.3148 0.060 Uiso 1 1 calc R
C7 C 0.44811(6) 0.33318(15) 0.58714(12) 0.0393(4) Uani 1 1 d .
H7A H 0.4837 0.3192 0.6118 0.047 Uiso 1 1 calc R
H7B H 0.4346 0.2995 0.6275 0.047 Uiso 1 1 calc R
H7C H 0.4420 0.4146 0.5828 0.047 Uiso 1 1 calc R
C8 C 0.44842(6) 0.08715(14) 0.56888(11) 0.0332(4) Uani 1 1 d .
H8 H 0.4567 0.1127 0.6292 0.040 Uiso 1 1 calc R
C9 C 0.43351(5) 0.15568(13) 0.49414(11) 0.0302(4) Uani 1 1 d .
C10 C 0.42453(5) 0.08212(13) 0.41735(11) 0.0295(4) Uani 1 1 d .
C11 C 0.40909(6) 0.09737(14) 0.32337(11) 0.0344(4) Uani 1 1 d .
H11 H 0.4023 0.1707 0.2975 0.041 Uiso 1 1 calc R
C12 C 0.40392(6) 0.00399(15) 0.26924(12) 0.0404(4) Uani 1 1 d .
H12 H 0.3932 0.0138 0.2055 0.049 Uiso 1 1 calc R
C13 C 0.41410(6) -0.10507(15) 0.30580(12) 0.0410(4) Uani 1 1 d .
H13 H 0.4099 -0.1675 0.2664 0.049 Uiso 1 1 calc R
C14 C 0.43001(6) -0.12325(14) 0.39761(12) 0.0373(4) Uani 1 1 d .
H14 H 0.4372 -0.1969 0.4228 0.045 Uiso 1 1 calc R
C15 C 0.43508(5) -0.02883(13) 0.45226(11) 0.0309(4) Uani 1 1 d .
C16 C 0.46185(6) -0.12010(14) 0.60578(12) 0.0389(4) Uani 1 1 d .
H16A H 0.4791 -0.0931 0.6692 0.047 Uiso 1 1 calc R
H16B H 0.4850 -0.1694 0.5927 0.047 Uiso 1 1 calc R
C17 C 0.41754(6) -0.18938(14) 0.59816(11) 0.0340(4) Uani 1 1 d .
C18 C 0.42588(7) -0.29587(15) 0.63727(12) 0.0418(4) Uani 1 1 d .
H18 H 0.4586 -0.3245 0.6650 0.050 Uiso 1 1 calc R
C19 C 0.38712(8) -0.36060(16) 0.63630(13) 0.0500(5) Uani 1 1 d .
H19 H 0.3933 -0.4333 0.6635 0.060 Uiso 1 1 calc R
C20 C 0.33943(8) -0.32008(17) 0.59589(14) 0.0518(5) Uani 1 1 d .
H20 H 0.3128 -0.3645 0.5956 0.062 Uiso 1 1 calc R
C21 C 0.33059(7) -0.21462(17) 0.55589(13) 0.0481(5) Uani 1 1 d .
H21 H 0.2978 -0.1865 0.5278 0.058 Uiso 1 1 calc R
C22 C 0.36963(6) -0.14973(15) 0.55682(12) 0.0399(4) Uani 1 1 d .
H22 H 0.3634 -0.0775 0.5288 0.048 Uiso 1 1 calc R
C23 C 0.34007(6) 0.28187(14) 0.50804(11) 0.0318(4) Uani 1 1 d .
C24 C 0.32573(6) 0.17246(15) 0.51631(12) 0.0406(4) Uani 1 1 d .
H24 H 0.3309 0.1140 0.4809 0.049 Uiso 1 1 calc R
C25 C 0.30407(7) 0.14716(18) 0.57539(14) 0.0529(5) Uani 1 1 d .
H25 H 0.2948 0.0717 0.5805 0.064 Uiso 1 1 calc R
C26 C 0.29595(7) 0.2306(2) 0.62649(14) 0.0566(6) Uani 1 1 d .
H26 H 0.2813 0.2130 0.6673 0.068 Uiso 1 1 calc R
C27 C 0.30907(7) 0.33999(19) 0.61834(13) 0.0533(5) Uani 1 1 d .
H27 H 0.3032 0.3983 0.6530 0.064 Uiso 1 1 calc R
C28 C 0.33096(6) 0.36518(16) 0.55932(12) 0.0428(4) Uani 1 1 d .
H28 H 0.3398 0.4410 0.5541 0.051 Uiso 1 1 calc R
C29 C 0.30993(6) 0.45173(14) 0.33682(11) 0.0344(4) Uani 1 1 d .
C30 C 0.28704(6) 0.38496(15) 0.25997(12) 0.0394(4) Uani 1 1 d .
H30 H 0.3047 0.3234 0.2500 0.047 Uiso 1 1 calc R
C31 C 0.23918(7) 0.40585(18) 0.19753(13) 0.0492(5) Uani 1 1 d .
H31 H 0.2244 0.3590 0.1454 0.059 Uiso 1 1 calc R
C32 C 0.21307(7) 0.49430(19) 0.21092(15) 0.0555(6) Uani 1 1 d .
H32 H 0.1800 0.5082 0.1688 0.067 Uiso 1 1 calc R
C33 C 0.23516(8) 0.56231(18) 0.28567(16) 0.0608(6) Uani 1 1 d .
H33 H 0.2173 0.6240 0.2948 0.073 Uiso 1 1 calc R
C34 C 0.28342(7) 0.54205(16) 0.34846(14) 0.0497(5) Uani 1 1 d .
H34 H 0.2983 0.5904 0.3996 0.060 Uiso 1 1 calc R

loop_
_atom_site_aniso_label
_atom_site_aniso_U_11
_atom_site_aniso_U_22
_atom_site_aniso_U_33
_atom_site_aniso_U_23
_atom_site_aniso_U_13
_atom_site_aniso_U_12
O 0.0354(7) 0.0435(8) 0.0678(9) 0.0027(6) 0.0278(7) -0.0027(6)
N 0.0319(7) 0.0321(8) 0.0335(8) 0.0043(6) 0.0106(6) -0.0008(6)
C1 0.0333(9) 0.0296(9) 0.0413(10) -0.0066(7) 0.0170(8) -0.0075(7)
C2 0.0276(8) 0.0300(9) 0.0350(9) -0.0012(7) 0.0114(7) -0.0026(7)
C3 0.0289(8) 0.0271(9) 0.0334(9) -0.0013(7) 0.0124(7) -0.0011(6)
C4 0.0351(9) 0.0282(9) 0.0345(9) -0.0013(7) 0.0147(7) -0.0009(7)
C5 0.0347(9) 0.0329(9) 0.0403(10) 0.0012(8) 0.0168(8) -0.0059(7)
C6 0.0440(11) 0.0415(11) 0.0625(13) 0.0128(9) 0.0199(10) -0.0073(9)
C7 0.0320(9) 0.0397(10) 0.0414(10) -0.0073(8) 0.0103(8) -0.0038(8)
C8 0.0281(8) 0.0356(10) 0.0342(9) -0.0026(7) 0.0111(7) -0.0037(7)
C9 0.0232(8) 0.0327(9) 0.0332(9) -0.0005(7) 0.0102(7) -0.0018(7)
C10 0.0222(8) 0.0317(9) 0.0339(9) 0.0015(7) 0.0110(7) -0.0026(6)
C11 0.0321(9) 0.0347(10) 0.0350(9) 0.0038(8) 0.0125(7) -0.0025(7)
C12 0.0411(10) 0.0470(11) 0.0329(10) -0.0011(8) 0.0150(8) -0.0060(8)
C13 0.0423(10) 0.0378(10) 0.0446(11) -0.0095(8) 0.0195(9) -0.0058(8)
C14 0.0361(9) 0.0317(9) 0.0449(11) 0.0000(8) 0.0176(8) -0.0021(7)
C15 0.0257(8) 0.0321(9) 0.0348(9) 0.0019(7) 0.0123(7) -0.0022(7)
C16 0.0366(9) 0.0371(10) 0.0387(10) 0.0088(8) 0.0113(8) 0.0020(8)
C17 0.0409(10) 0.0333(9) 0.0293(9) 0.0006(7) 0.0161(8) -0.0017(7)
C18 0.0529(11) 0.0360(10) 0.0369(10) 0.0015(8) 0.0191(9) 0.0003(8)
C19 0.0750(15) 0.0380(11) 0.0427(11) 0.0005(9) 0.0300(11) -0.0113(10)
C20 0.0640(14) 0.0546(13) 0.0495(12) -0.0107(10) 0.0362(11) -0.0223(11)
C21 0.0434(11) 0.0572(13) 0.0474(12) -0.0067(10) 0.0226(9) -0.0075(9)
C22 0.0406(10) 0.0389(10) 0.0411(11) 0.0011(8) 0.0177(8) -0.0007(8)
C23 0.0251(8) 0.0348(9) 0.0325(9) 0.0035(7) 0.0090(7) 0.0000(7)
C24 0.0344(9) 0.0409(10) 0.0465(11) 0.0091(8) 0.0167(8) 0.0012(8)
C25 0.0435(11) 0.0573(13) 0.0605(13) 0.0230(11) 0.0240(10) 0.0013(10)
C26 0.0409(11) 0.0867(17) 0.0473(12) 0.0247(12) 0.0234(10) 0.0077(11)
C27 0.0477(12) 0.0744(15) 0.0436(12) 0.0010(10) 0.0247(10) 0.0078(10)
C28 0.0402(10) 0.0457(11) 0.0453(11) -0.0008(9) 0.0206(9) 0.0002(8)
C29 0.0364(9) 0.0317(9) 0.0384(10) 0.0070(8) 0.0189(8) 0.0028(7)
C30 0.0354(9) 0.0452(11) 0.0388(10) 0.0030(8) 0.0165(8) 0.0036(8)
C31 0.0389(10) 0.0668(14) 0.0403(11) 0.0115(10) 0.0148(9) 0.0026(9)
C32 0.0416(11) 0.0767(15) 0.0497(13) 0.0270(11) 0.0205(10) 0.0174(11)
C33 0.0606(14) 0.0576(14) 0.0691(15) 0.0240(12) 0.0315(12) 0.0325(11)
C34 0.0596(13) 0.0381(11) 0.0542(12) 0.0078(9) 0.0263(10) 0.0151(9)

loop_
_atom_type_symbol
_atom_type_description
_atom_type_scat_dispersion_real
_atom_type_scat_dispersion_imag
_atom_type_scat_source
C C 0.0033 0.0016 'International Tables Vol C Tables 4.2.6.8 and 6.1.1.4'
H H 0.0000 0.0000 'International Tables Vol C Tables 4.2.6.8 and 6.1.1.4'
N N 0.0061 0.0033 'International Tables Vol C Tables 4.2.6.8 and 6.1.1.4'
O O 0.0106 0.0060 'International Tables Vol C Tables 4.2.6.8 and 6.1.1.4'

loop_
_geom_angle_atom_site_label_1
_geom_angle_atom_site_label_2
_geom_angle_atom_site_label_3
_geom_angle
C8 N C15 108.34(13)
C8 N C16 126.31(14)
C15 N C16 125.26(14)
O C1 C5 124.69(15)
O C1 C2 124.72(16)
C5 C1 C2 110.55(13)
C9 C2 C1 113.78(13)
C9 C2 C7 111.47(13)
C1 C2 C7 105.56(13)
C9 C2 C3 111.58(12)
C1 C2 C3 102.02(12)
C7 C2 C3 111.97(13)
C23 C3 C4 117.26(13)
C23 C3 C2 114.11(13)
C4 C3 C2 105.01(12)
C29 C4 C5 114.52(13)
C29 C4 C3 113.42(13)
C5 C4 C3 103.01(12)
C1 C5 C6 114.19(14)
C1 C5 C4 104.93(13)
C6 C5 C4 115.91(15)
C9 C8 N 110.95(15)
C8 C9 C10 105.96(14)
C8 C9 C2 126.30(15)
C10 C9 C2 127.36(14)
C11 C10 C15 118.04(15)
C11 C10 C9 135.25(15)
C15 C10 C9 106.70(14)
C12 C11 C10 118.84(15)
C11 C12 C13 121.74(16)
C14 C13 C12 121.13(16)
C13 C14 C15 117.09(16)
N C15 C14 128.81(15)
N C15 C10 108.05(14)
C14 C15 C10 123.14(15)
N C16 C17 114.16(14)
C22 C17 C18 118.93(16)
C22 C17 C16 122.94(15)
C18 C17 C16 118.10(15)
C19 C18 C17 120.65(18)
C20 C19 C18 120.18(18)
C19 C20 C21 119.72(18)
C20 C21 C22 119.99(18)
C17 C22 C21 120.52(17)
C28 C23 C24 117.68(16)
C28 C23 C3 122.96(15)
C24 C23 C3 119.34(15)
C25 C24 C23 121.11(18)
C26 C25 C24 120.32(19)
C25 C26 C27 119.64(18)
C26 C27 C28 120.0(2)
C23 C28 C27 121.25(18)
C34 C29 C30 117.68(17)
C34 C29 C4 121.48(16)
C30 C29 C4 120.82(15)
C31 C30 C29 121.63(17)
C32 C31 C30 120.00(19)
C33 C32 C31 119.37(19)
C32 C33 C34 120.86(19)
C29 C34 C33 120.44(19)

loop_
_geom_bond_atom_site_label_1
_geom_bond_atom_site_label_2
_geom_bond_distance
O C1 1.2150(19)
N C8 1.373(2)
N C15 1.377(2)
N C16 1.452(2)
C1 C5 1.515(2)
C1 C2 1.535(2)
C2 C9 1.505(2)
C2 C7 1.540(2)
C2 C3 1.568(2)
C3 C23 1.511(2)
C3 C4 1.546(2)
C4 C29 1.511(2)
C4 C5 1.539(2)
C5 C6 1.523(2)
C8 C9 1.367(2)
C9 C10 1.447(2)
C10 C11 1.403(2)
C10 C15 1.414(2)
C11 C12 1.379(2)
C12 C13 1.401(2)
C13 C14 1.373(2)
C14 C15 1.394(2)
C16 C17 1.514(2)
C17 C22 1.382(2)
C17 C18 1.387(2)
C18 C19 1.380(3)
C19 C20 1.380(3)
C20 C21 1.382(3)
C21 C22 1.388(2)
C23 C28 1.386(2)
C23 C24 1.389(2)
C24 C25 1.387(2)
C25 C26 1.372(3)
C26 C27 1.376(3)
C27 C28 1.390(2)
C29 C34 1.388(2)
C29 C30 1.389(2)
C30 C31 1.385(2)
C31 C32 1.374(3)
C32 C33 1.372(3)
C33 C34 1.393(3)

loop_
_geom_torsion_atom_site_label_1
_geom_torsion_atom_site_label_2
_geom_torsion_atom_site_label_3
_geom_torsion_atom_site_label_4
_geom_torsion
O C1 C2 C9 -50.5(2)
C5 C1 C2 C9 131.82(14)
O C1 C2 C7 72.1(2)
C5 C1 C2 C7 -105.64(15)
O C1 C2 C3 -170.78(16)
C5 C1 C2 C3 11.51(16)
C9 C2 C3 C23 77.61(17)
C1 C2 C3 C23 -160.55(13)
C7 C2 C3 C23 -48.12(18)
C9 C2 C3 C4 -152.62(13)
C1 C2 C3 C4 -30.79(15)
C7 C2 C3 C4 81.64(16)
C23 C3 C4 C29 -68.95(18)
C2 C3 C4 C29 163.17(13)
C23 C3 C4 C5 166.70(14)
C2 C3 C4 C5 38.82(16)
O C1 C5 C6 -37.6(2)
C2 C1 C5 C6 140.08(15)
O C1 C5 C4 -165.62(16)
C2 C1 C5 C4 12.10(17)
C29 C4 C5 C1 -154.58(14)
C3 C4 C5 C1 -30.96(16)
C29 C4 C5 C6 78.47(19)
C3 C4 C5 C6 -157.90(14)
C15 N C8 C9 -0.54(17)
C16 N C8 C9 -177.19(14)
N C8 C9 C10 0.41(17)
N C8 C9 C2 173.81(14)
C1 C2 C9 C8 140.04(16)
C7 C2 C9 C8 20.8(2)
C3 C2 C9 C8 -105.19(17)
C1 C2 C9 C10 -48.0(2)
C7 C2 C9 C10 -167.18(14)
C3 C2 C9 C10 66.82(19)
C8 C9 C10 C11 -179.70(17)
C2 C9 C10 C11 7.0(3)
C8 C9 C10 C15 -0.14(17)
C2 C9 C10 C15 -173.44(14)
C15 C10 C11 C12 1.3(2)
C9 C10 C11 C12 -179.17(16)
C10 C11 C12 C13 -0.6(3)
C11 C12 C13 C14 -0.4(3)
C12 C13 C14 C15 0.6(2)
C8 N C15 C14 -178.90(16)
C16 N C15 C14 -2.2(3)
C8 N C15 C10 0.43(17)
C16 N C15 C10 177.13(14)
C13 C14 C15 N 179.45(15)
C13 C14 C15 C10 0.2(2)
C11 C10 C15 N 179.47(13)
C9 C10 C15 N -0.18(16)
C11 C10 C15 C14 -1.2(2)
C9 C10 C15 C14 179.19(14)
C8 N C16 C17 103.59(18)
C15 N C16 C17 -72.5(2)
N C16 C17 C22 -16.6(2)
N C16 C17 C18 165.56(15)
C22 C17 C18 C19 -1.0(3)
C16 C17 C18 C19 176.85(16)
C17 C18 C19 C20 0.3(3)
C18 C19 C20 C21 0.4(3)
C19 C20 C21 C22 -0.3(3)
C18 C17 C22 C21 1.1(3)
C16 C17 C22 C21 -176.64(16)
C20 C21 C22 C17 -0.5(3)
C4 C3 C23 C28 -27.9(2)
C2 C3 C23 C28 95.43(18)
C4 C3 C23 C24 154.07(15)
C2 C3 C23 C24 -82.57(18)
C28 C23 C24 C25 -1.4(3)
C3 C23 C24 C25 176.68(16)
C23 C24 C25 C26 0.6(3)
C24 C25 C26 C27 0.5(3)
C25 C26 C27 C28 -0.7(3)
C24 C23 C28 C27 1.2(3)
C3 C23 C28 C27 -176.84(16)
C26 C27 C28 C23 -0.1(3)
C5 C4 C29 C34 -121.20(17)
C3 C4 C29 C34 120.95(17)
C5 C4 C29 C30 60.5(2)
C3 C4 C29 C30 -57.3(2)
C34 C29 C30 C31 -1.1(3)
C4 C29 C30 C31 177.25(16)
C29 C30 C31 C32 -0.2(3)
C30 C31 C32 C33 1.1(3)
C31 C32 C33 C34 -0.7(3)
C30 C29 C34 C33 1.4(3)
C4 C29 C34 C33 -176.89(17)
C32 C33 C34 C29 -0.6(3)
